data_4306924
loop_
_publ_author_name
'K. K. Sarker'
'B. G. Chand'
'K. Suwa'
'J. Cheng'
'T.-H. Lu'
'J. Otsuki'
'C. Sinha'

_publ_section_title
;
Structural Studies and Photochromism of Mercury(II)-Iodo Complexes of
(Arylazo)imidazoles
;
_journal_name_full 'Inorganic Chemistry'
_journal_page_first 670
_journal_page_last 680
_journal_paper_doi 10.1021/ic061221u
_journal_volume 46
_journal_year 2007
_chemical_formula_moiety 'C10 H10 Hg I2 N4'
_chemical_formula_sum 'C10 H10 Hg I2 N4'
_chemical_formula_weight 640.61
_chemical_name_systematic
; 
 ? 
;
_space_group_IT_number 2
_symmetry_cell_setting triclinic
_symmetry_space_group_name_Hall '-P 1'
_symmetry_space_group_name_H-M 'P -1'
_atom_sites_solution_hydrogens geom
_atom_sites_solution_primary direct
_atom_sites_solution_secondary difmap
_cell_angle_alpha 113.7840(10)
_cell_angle_beta 93.111(2)
_cell_angle_gamma 99.851(2)
_cell_formula_units_Z 2
_cell_length_a 7.5841(7)
_cell_length_b 10.4083(10)
_cell_length_c 10.5056(10)
_cell_measurement_reflns_used all
_cell_measurement_temperature 294(2)
_cell_volume 740.65(12)
_computing_cell_refinement 'Bruker SMART'
_computing_data_collection 'Bruker SMART'
_computing_molecular_graphics 'NRCVAX (Gabe et al., 1989)'
_computing_publication_material 'SHELXL97 (Sheldrick, 1997)'
_computing_structure_refinement 'SHELXL97 (Sheldrick, 1997)'
_computing_structure_solution 'SHELXS97 (Sheldrick, 1990)'
_diffrn_ambient_temperature 294(2)
_diffrn_measured_fraction_theta_full 0.997
_diffrn_measured_fraction_theta_max 0.957
_diffrn_measurement_device_type 'Bruker CCD area detector'
_diffrn_measurement_method 'phi and omega scans'
_diffrn_radiation_monochromator graphite
_diffrn_radiation_source 'fine-focus sealed tube'
_diffrn_radiation_type MoK\a
_diffrn_radiation_wavelength 0.71073
_diffrn_reflns_av_R_equivalents 0.0419
_diffrn_reflns_av_sigmaI/netI 0.0400
_diffrn_reflns_limit_h_max 9
_diffrn_reflns_limit_h_min -9
_diffrn_reflns_limit_k_max 13
_diffrn_reflns_limit_k_min -13
_diffrn_reflns_limit_l_max 13
_diffrn_reflns_limit_l_min -13
_diffrn_reflns_number 7949
_diffrn_reflns_theta_full 25.00
_diffrn_reflns_theta_max 28.31
_diffrn_reflns_theta_min 2.14
_exptl_absorpt_coefficient_mu 14.544
_exptl_absorpt_correction_T_max 0.234
_exptl_absorpt_correction_T_min 0.059
_exptl_absorpt_correction_type psi-scan
_exptl_crystal_colour orange
_exptl_crystal_density_diffrn 2.873
_exptl_crystal_density_method 'not measured'
_exptl_crystal_description block
_exptl_crystal_F_000 568
_exptl_crystal_size_max 0.20
_exptl_crystal_size_mid 0.12
_exptl_crystal_size_min 0.10
_refine_diff_density_max 0.818
_refine_diff_density_min -1.155
_refine_diff_density_rms 0.144
_refine_ls_extinction_method none
_refine_ls_goodness_of_fit_ref 0.989
_refine_ls_hydrogen_treatment mixed
_refine_ls_matrix_type full
_refine_ls_number_parameters 154
_refine_ls_number_reflns 3519
_refine_ls_number_restraints 0
_refine_ls_restrained_S_all 0.989
_refine_ls_R_factor_all 0.0453
_refine_ls_R_factor_gt 0.0302
_refine_ls_shift/su_max 0.001
_refine_ls_shift/su_mean 0.000
_refine_ls_structure_factor_coef Fsqd
_refine_ls_weighting_details 'calc w=1/[\s^2^(Fo^2^)+(0.0420P)^2^+0.0000P] where P=(Fo^2^+2Fc^2^)/3'
_refine_ls_weighting_scheme calc
_refine_ls_wR_factor_gt 0.0743
_refine_ls_wR_factor_ref 0.0793
_reflns_number_gt 2717
_reflns_number_total 3519
_reflns_threshold_expression >2sigma(I)
_cod_data_source_file ic061221usi20060703_095213.cif
_cod_data_source_block ot05m
_cod_depositor_comments
;
The following automatic conversions were performed:
'_symmetry_cell_setting' value 'Triclinic' changed to 'triclinic'
according to '/home/saulius/struct/CIF-dictionaries/cif_core.dic'
dictionary named 'cif_core.dic' version 2.4.1 from 2010-06-29.

Automatic conversion script
Id: cif_fix_enum 1527 2010-12-29 10:47:43Z saulius 
;
_cod_database_code 4306924

loop_
_publ_contact_author_name
_publ_contact_author_address
'Jack Cheng'
; Department of Physics
 National Tsing Hua University
 Hsinchu, Taiwan, 300
 ROC
;
'Tian-Huey Lu'
; Department of Physics
 National Tsing Hua University
 Hsinchu, Taiwan, 300
 ROC
;

loop_
_symmetry_equiv_pos_as_xyz
'x, y, z'
'-x, -y, -z'

loop_
_atom_site_label
_atom_site_type_symbol
_atom_site_fract_x
_atom_site_fract_y
_atom_site_fract_z
_atom_site_U_iso_or_equiv
_atom_site_adp_type
_atom_site_occupancy
_atom_site_symmetry_multiplicity
_atom_site_calc_flag
_atom_site_refinement_flags
_atom_site_disorder_assembly
_atom_site_disorder_group
Hg Hg 0.69584(4) 0.67379(3) 0.60720(3) 0.05912(11) Uani 1 1 d . . .
I1 I 0.89741(6) 0.72368(5) 0.84230(4) 0.06078(14) Uani 1 1 d . . .
I2 I 0.32626(6) 0.65054(4) 0.57788(4) 0.05110(12) Uani 1 1 d . . .
N1 N 0.7473(6) 0.9726(5) 0.5237(4) 0.0375(9) Uani 1 1 d . . .
N2 N 0.8376(6) 0.8509(5) 0.3015(5) 0.0411(10) Uani 1 1 d . . .
N3 N 0.7138(6) 0.9589(5) 0.6346(4) 0.0394(10) Uani 1 1 d . . .
N4 N 0.8031(6) 0.7286(5) 0.4316(5) 0.0432(10) Uani 1 1 d . . .
C1 C 0.7922(7) 0.8514(6) 0.4253(5) 0.0376(11) Uani 1 1 d . . .
C2 C 0.8560(9) 0.6466(7) 0.3077(7) 0.0538(15) Uani 1 1 d . . .
H2 H 0.8737 0.5537 0.2823 0.065 Uiso 1 1 calc R . .
C3 C 0.8789(8) 0.7202(7) 0.2271(6) 0.0488(14) Uani 1 1 d . . .
H3 H 0.9155 0.6883 0.1385 0.059 Uiso 1 1 calc R . .
C4 C 0.6715(7) 1.0835(6) 0.7416(5) 0.0386(11) Uani 1 1 d . . .
C5 C 0.6488(8) 1.2030(7) 0.7220(7) 0.0516(14) Uani 1 1 d . . .
H5 H 0.6581 1.2064 0.6354 0.062 Uiso 1 1 calc R . .
C6 C 0.6116(10) 1.3188(8) 0.8355(9) 0.070(2) Uani 1 1 d . . .
H6 H 0.5969 1.4012 0.8252 0.084 Uiso 1 1 calc R . .
C7 C 0.5966(10) 1.3116(9) 0.9623(8) 0.073(2) Uani 1 1 d . . .
H7 H 0.5728 1.3898 1.0372 0.088 Uiso 1 1 calc R . .
C8 C 0.6158(10) 1.1925(9) 0.9803(7) 0.070(2) Uani 1 1 d . . .
H8 H 0.6022 1.1882 1.0660 0.084 Uiso 1 1 calc R . .
C9 C 0.6562(8) 1.0767(8) 0.8690(6) 0.0547(15) Uani 1 1 d . . .
H9 H 0.6727 0.9953 0.8806 0.066 Uiso 1 1 calc R . .
C10 C 0.8388(8) 0.9658(7) 0.2545(6) 0.0491(14) Uani 1 1 d . . .
H10A H 0.8770 0.9369 0.1632 0.074 Uiso 1 1 calc R . .
H10B H 0.9208 1.0514 0.3197 0.074 Uiso 1 1 calc R . .
H10C H 0.7195 0.9843 0.2499 0.074 Uiso 1 1 calc R . .

loop_
_atom_site_aniso_label
_atom_site_aniso_U_11
_atom_site_aniso_U_22
_atom_site_aniso_U_33
_atom_site_aniso_U_23
_atom_site_aniso_U_13
_atom_site_aniso_U_12
Hg 0.07106(19) 0.06333(18) 0.04507(15) 0.02996(12) 0.00134(12) 0.00326(13)
I1 0.0738(3) 0.0704(3) 0.0409(2) 0.0255(2) 0.00258(19) 0.0185(2)
I2 0.0596(3) 0.0398(2) 0.0560(2) 0.01920(18) 0.01557(19) 0.01585(18)
N1 0.039(2) 0.036(2) 0.036(2) 0.0140(19) 0.0016(18) 0.0065(19)
N2 0.042(2) 0.045(3) 0.040(2) 0.021(2) 0.007(2) 0.010(2)
N3 0.037(2) 0.045(3) 0.036(2) 0.018(2) 0.0057(19) 0.006(2)
N4 0.054(3) 0.041(3) 0.039(2) 0.019(2) 0.016(2) 0.014(2)
C1 0.039(3) 0.041(3) 0.033(3) 0.016(2) 0.006(2) 0.005(2)
C2 0.071(4) 0.046(3) 0.050(3) 0.020(3) 0.022(3) 0.022(3)
C3 0.058(4) 0.053(4) 0.038(3) 0.019(3) 0.018(3) 0.014(3)
C4 0.033(3) 0.042(3) 0.040(3) 0.016(2) 0.007(2) 0.008(2)
C5 0.047(3) 0.049(4) 0.061(4) 0.023(3) 0.012(3) 0.013(3)
C6 0.069(5) 0.045(4) 0.086(6) 0.013(4) 0.016(4) 0.019(3)
C7 0.071(5) 0.062(5) 0.065(5) -0.001(4) 0.007(4) 0.026(4)
C8 0.065(4) 0.087(6) 0.040(3) 0.007(3) 0.005(3) 0.021(4)
C9 0.054(4) 0.065(4) 0.041(3) 0.017(3) 0.008(3) 0.019(3)
C10 0.054(4) 0.053(4) 0.049(3) 0.031(3) 0.007(3) 0.009(3)

loop_
_atom_type_symbol
_atom_type_description
_atom_type_scat_dispersion_real
_atom_type_scat_dispersion_imag
_atom_type_scat_source
C C 0.0033 0.0016 'International Tables Vol C Tables 4.2.6.8 and 6.1.1.4'
H H 0.0000 0.0000 'International Tables Vol C Tables 4.2.6.8 and 6.1.1.4'
N N 0.0061 0.0033 'International Tables Vol C Tables 4.2.6.8 and 6.1.1.4'
I I -0.4742 1.8119 'International Tables Vol C Tables 4.2.6.8 and 6.1.1.4'
Hg Hg -2.3894 9.2266 'International Tables Vol C Tables 4.2.6.8 and 6.1.1.4'

loop_
_geom_angle_atom_site_label_1
_geom_angle_atom_site_label_2
_geom_angle_atom_site_label_3
_geom_angle
_geom_angle_site_symmetry_1
_geom_angle_site_symmetry_3
_geom_angle_publ_flag
N4 Hg I1 123.89(13) . . ?
N4 Hg I2 107.67(12) . . ?
I1 Hg I2 124.661(16) . . ?
N4 Hg I2 89.86(12) . 2_666 ?
I1 Hg I2 103.787(15) . 2_666 ?
I2 Hg I2 94.324(13) . 2_666 ?
Hg I2 Hg 85.676(13) . 2_666 ?
N3 N1 C1 112.2(4) . . ?
C1 N2 C3 106.6(4) . . ?
C1 N2 C10 127.2(5) . . ?
C3 N2 C10 126.2(5) . . ?
N1 N3 C4 114.4(4) . . ?
C1 N4 C2 105.9(4) . . ?
C1 N4 Hg 121.3(3) . . ?
C2 N4 Hg 131.8(4) . . ?
N4 C1 N2 110.8(5) . . ?
N4 C1 N1 129.8(4) . . ?
N2 C1 N1 119.3(4) . . ?
C3 C2 N4 110.0(5) . . ?
C3 C2 H2 125.0 . . ?
N4 C2 H2 125.0 . . ?
C2 C3 N2 106.6(5) . . ?
C2 C3 H3 126.7 . . ?
N2 C3 H3 126.7 . . ?
C9 C4 C5 121.4(5) . . ?
C9 C4 N3 115.0(5) . . ?
C5 C4 N3 123.6(5) . . ?
C4 C5 C6 118.2(6) . . ?
C4 C5 H5 120.9 . . ?
C6 C5 H5 120.9 . . ?
C7 C6 C5 120.2(7) . . ?
C7 C6 H6 119.9 . . ?
C5 C6 H6 119.9 . . ?
C8 C7 C6 121.3(7) . . ?
C8 C7 H7 119.3 . . ?
C6 C7 H7 119.3 . . ?
C7 C8 C9 119.3(7) . . ?
C7 C8 H8 120.3 . . ?
C9 C8 H8 120.3 . . ?
C4 C9 C8 119.5(6) . . ?
C4 C9 H9 120.2 . . ?
C8 C9 H9 120.2 . . ?
N2 C10 H10A 109.5 . . ?
N2 C10 H10B 109.5 . . ?
H10A C10 H10B 109.5 . . ?
N2 C10 H10C 109.5 . . ?
H10A C10 H10C 109.5 . . ?
H10B C10 H10C 109.5 . . ?

loop_
_geom_bond_atom_site_label_1
_geom_bond_atom_site_label_2
_geom_bond_distance
_geom_bond_site_symmetry_2
_geom_bond_publ_flag
Hg N4 2.290(4) . ?
Hg I1 2.6441(5) . ?
Hg I2 2.7611(6) . ?
Hg I2 3.1114(5) 2_666 ?
I2 Hg 3.1114(5) 2_666 ?
N1 N3 1.262(6) . ?
N1 C1 1.382(7) . ?
N2 C1 1.362(6) . ?
N2 C3 1.369(7) . ?
N2 C10 1.465(7) . ?
N3 C4 1.434(7) . ?
N4 C1 1.322(7) . ?
N4 C2 1.364(7) . ?
C2 C3 1.352(8) . ?
C2 H2 0.9300 . ?
C3 H3 0.9300 . ?
C4 C9 1.379(8) . ?
C4 C5 1.376(8) . ?
C5 C6 1.396(9) . ?
C5 H5 0.9300 . ?
C6 C7 1.374(11) . ?
C6 H6 0.9300 . ?
C7 C8 1.357(11) . ?
C7 H7 0.9300 . ?
C8 C9 1.393(9) . ?
C8 H8 0.9300 . ?
C9 H9 0.9300 . ?
C10 H10A 0.9600 . ?
C10 H10B 0.9600 . ?
C10 H10C 0.9600 . ?

loop_
_geom_torsion_atom_site_label_1
_geom_torsion_atom_site_label_2
_geom_torsion_atom_site_label_3
_geom_torsion_atom_site_label_4
_geom_torsion
_geom_torsion_site_symmetry_1
_geom_torsion_site_symmetry_2
_geom_torsion_site_symmetry_3
_geom_torsion_site_symmetry_4
_geom_torsion_publ_flag
N4 Hg I2 Hg 91.23(12) . . . 2_666 ?
I1 Hg I2 Hg -110.050(19) . . . 2_666 ?
I2 Hg I2 Hg 0.0 2_666 . . 2_666 ?
C1 N1 N3 C4 178.3(4) . . . . ?
I1 Hg N4 C1 -94.2(4) . . . . ?
I2 Hg N4 C1 64.7(5) . . . . ?
I2 Hg N4 C1 159.2(4) 2_666 . . . ?
I1 Hg N4 C2 98.8(6) . . . . ?
I2 Hg N4 C2 -102.3(5) . . . . ?
I2 Hg N4 C2 -7.8(6) 2_666 . . . ?
C2 N4 C1 N2 -0.4(6) . . . . ?
Hg N4 C1 N2 -170.4(3) . . . . ?
C2 N4 C1 N1 -178.9(6) . . . . ?
Hg N4 C1 N1 11.1(8) . . . . ?
C3 N2 C1 N4 0.0(6) . . . . ?
C10 N2 C1 N4 178.8(5) . . . . ?
C3 N2 C1 N1 178.7(5) . . . . ?
C10 N2 C1 N1 -2.5(8) . . . . ?
N3 N1 C1 N4 0.4(8) . . . . ?
N3 N1 C1 N2 -178.0(5) . . . . ?
C1 N4 C2 C3 0.6(7) . . . . ?
Hg N4 C2 C3 169.1(4) . . . . ?
N4 C2 C3 N2 -0.6(8) . . . . ?
C1 N2 C3 C2 0.4(7) . . . . ?
C10 N2 C3 C2 -178.4(6) . . . . ?
N1 N3 C4 C9 -172.5(5) . . . . ?
N1 N3 C4 C5 6.9(8) . . . . ?
C9 C4 C5 C6 0.7(9) . . . . ?
N3 C4 C5 C6 -178.7(6) . . . . ?
C4 C5 C6 C7 -0.6(10) . . . . ?
C5 C6 C7 C8 -0.5(12) . . . . ?
C6 C7 C8 C9 1.7(12) . . . . ?
C5 C4 C9 C8 0.4(9) . . . . ?
N3 C4 C9 C8 179.8(6) . . . . ?
C7 C8 C9 C4 -1.6(11) . . . . ?
